data_1545411
loop_
_publ_author_name
'Nyandoro, Stephen S.'
'Munissi, Joan J. E.'
'Kombo, Msim'
'Mgina, Clarence A.'
'Pan, Fangfang'
'Gruhonjic, Amra'
'Fitzpatrick, Paul'
'Lu, Yu'
'Wang, Bin'
'Rissanen, Kari'
'Erd\'elyi, M\'at\'e'

_publ_section_title
;
 Flavonoids from Erythrina schliebenii.
;
_journal_issue 2
_journal_name_full 'Journal of natural products'
_journal_page_first 377
_journal_page_last 383
_journal_paper_doi 10.1021/acs.jnatprod.6b00839
_journal_volume 80
_journal_year 2017
_chemical_formula_moiety 'C22 H22 O6'
_chemical_formula_sum 'C22 H22 O6'
_chemical_formula_weight 382.39
_space_group_crystal_system orthorhombic
_space_group_IT_number 61
_space_group_name_Hall '-P 2ac 2ab'
_space_group_name_H-M_alt 'P b c a'
_symmetry_space_group_name_Hall '-P 2ac 2ab'
_symmetry_space_group_name_H-M 'P b c a'
_atom_sites_solution_hydrogens geom
_audit_creation_date 2016-08-08
_audit_creation_method
;
Olex2 1.2
(compiled 2016.02.19 svn.r3266 for OlexSys, GUI svn.r5155)
;
_cell_angle_alpha 90
_cell_angle_beta 90
_cell_angle_gamma 90
_cell_formula_units_Z 8
_cell_length_a 6.92797(19)
_cell_length_b 14.3084(3)
_cell_length_c 37.5013(19)
_cell_measurement_reflns_used 2854
_cell_measurement_temperature 123.01(10)
_cell_measurement_theta_max 75.5620
_cell_measurement_theta_min 4.7030
_cell_volume 3717.4(2)
_computing_cell_refinement
;
CrysAlisPro, Agilent Technologies,
Version 1.171.36.28 (release 01-02-2013 CrysAlis171 .NET)
(compiled Feb  1 2013,16:14:44)
;
_computing_data_collection
;
CrysAlisPro, Agilent Technologies,
Version 1.171.36.28 (release 01-02-2013 CrysAlis171 .NET)
(compiled Feb  1 2013,16:14:44)
;
_computing_data_reduction
;
CrysAlisPro, Agilent Technologies,
Version 1.171.36.28 (release 01-02-2013 CrysAlis171 .NET)
(compiled Feb  1 2013,16:14:44)
;
_computing_molecular_graphics 'Olex2 (Dolomanov et al., 2009)'
_computing_publication_material 'Olex2 (Dolomanov et al., 2009)'
_computing_structure_refinement 'ShelXL (Sheldrick, 2015)'
_diffrn_ambient_temperature 123.01(10)
_diffrn_detector_area_resol_mean 10.3953
_diffrn_measured_fraction_theta_full 0.994
_diffrn_measured_fraction_theta_max 0.960
_diffrn_measurement_details
;
#__ type_ start__ end____ width___ exp.time_
  1 omega -115.00  -14.00   1.0000   13.0000
omega____ theta____ kappa____ phi______ frames
    -      -41.8676  -57.0000   30.0000 101

#__ type_ start__ end____ width___ exp.time_
  2 omega -125.00  -91.00   1.0000   45.0000
omega____ theta____ kappa____ phi______ frames
    -      -55.5000 -111.0000  150.0000 34

#__ type_ start__ end____ width___ exp.time_
  3 omega   35.00   87.00   1.0000   45.0000
omega____ theta____ kappa____ phi______ frames
    -      112.0000  -29.0000  177.0000 52

#__ type_ start__ end____ width___ exp.time_
  4 omega   36.00  111.00   1.0000   45.0000
omega____ theta____ kappa____ phi______ frames
    -      112.0000 -111.0000   30.0000 75

#__ type_ start__ end____ width___ exp.time_
  5 omega   49.00  157.00   1.0000   45.0000
omega____ theta____ kappa____ phi______ frames
    -      112.0000  -15.0000    0.0000 108
;
_diffrn_measurement_device_type 'SuperNova, Dual, Cu at zero, Atlas'
_diffrn_measurement_method '\w scans'
_diffrn_orient_matrix_UB_11 -0.0169317000
_diffrn_orient_matrix_UB_12 -0.0036352000
_diffrn_orient_matrix_UB_13 -0.0409433000
_diffrn_orient_matrix_UB_21 -0.0808285000
_diffrn_orient_matrix_UB_22 -0.1000979000
_diffrn_orient_matrix_UB_23 0.0024250000
_diffrn_orient_matrix_UB_31 -0.2064249000
_diffrn_orient_matrix_UB_32 0.0395064000
_diffrn_orient_matrix_UB_33 0.0023996000
_diffrn_radiation_monochromator mirror
_diffrn_radiation_type CuK\a
_diffrn_radiation_wavelength 1.54184
_diffrn_reflns_av_R_equivalents 0.0279
_diffrn_reflns_av_unetI/netI 0.0388
_diffrn_reflns_Laue_measured_fraction_full 0.994
_diffrn_reflns_Laue_measured_fraction_max 0.960
_diffrn_reflns_limit_h_max 6
_diffrn_reflns_limit_h_min -8
_diffrn_reflns_limit_k_max 17
_diffrn_reflns_limit_k_min -16
_diffrn_reflns_limit_l_max 45
_diffrn_reflns_limit_l_min -45
_diffrn_reflns_number 7589
_diffrn_reflns_point_group_measured_fraction_full 0.994
_diffrn_reflns_point_group_measured_fraction_max 0.960
_diffrn_reflns_theta_full 66.750
_diffrn_reflns_theta_max 76.525
_diffrn_reflns_theta_min 4.717
_diffrn_source 'SuperNova (Cu) X-ray Source'
_exptl_absorpt_coefficient_mu 0.821
_exptl_absorpt_correction_T_max 0.974
_exptl_absorpt_correction_T_min 0.840
_exptl_absorpt_correction_type gaussian
_exptl_absorpt_process_details
;
CrysAlisPro, Agilent Technologies,
Version 1.171.36.28 (release 01-02-2013 CrysAlis171 .NET)
(compiled Feb  1 2013,16:14:44)
Numerical absorption correction based on gaussian integration over
            a multifaceted crystal model
;
_exptl_crystal_colour colourless
_exptl_crystal_colour_primary colourless
_exptl_crystal_density_diffrn 1.366
_exptl_crystal_description plate
_exptl_crystal_F_000 1616
_exptl_crystal_size_max 0.4329
_exptl_crystal_size_mid 0.0656
_exptl_crystal_size_min 0.0358
_refine_diff_density_max 0.294
_refine_diff_density_min -0.238
_refine_diff_density_rms 0.052
_refine_ls_extinction_method none
_refine_ls_goodness_of_fit_ref 1.100
_refine_ls_hydrogen_treatment constr
_refine_ls_matrix_type full
_refine_ls_number_parameters 307
_refine_ls_number_reflns 3745
_refine_ls_number_restraints 32
_refine_ls_restrained_S_all 1.096
_refine_ls_R_factor_all 0.0592
_refine_ls_R_factor_gt 0.0485
_refine_ls_shift/su_max 0.000
_refine_ls_shift/su_mean 0.000
_refine_ls_structure_factor_coef Fsqd
_refine_ls_weighting_details 'w=1/[\s^2^(Fo^2^)+(0.0596P)^2^+1.5833P] where P=(Fo^2^+2Fc^2^)/3'
_refine_ls_weighting_scheme calc
_refine_ls_wR_factor_gt 0.1263
_refine_ls_wR_factor_ref 0.1344
_reflns_Friedel_coverage 0.000
_reflns_number_gt 3128
_reflns_number_total 3745
_reflns_threshold_expression 'I > 2\s(I)'
_cod_data_source_file np6b00839_si_002.cif
_cod_data_source_block 9
_cod_database_code 1545411
_chemical_oxdiff_formula 'C20 H21 O6'
_shelx_space_group_comment
;
The symmetry employed for this shelxl refinement is uniquely defined
by the following loop, which should always be used as a source of
symmetry information in preference to the above space-group names.
They are only intended as comments.
;
_reflns_odcompleteness_completeness 98.60
_reflns_odcompleteness_iscentric 1
_reflns_odcompleteness_theta 69.95
_olex2_refinement_description
;
1. Fixed Uiso
 At 1.2 times of:
  All C(H) groups, All C(H,H) groups
 At 1.5 times of:
  All C(H,H,H) groups, All O(H) groups
2. Restrained distances
 C21B-C12 \\sim C17-C12
 with sigma of 0.01
 C20B-C18B \\sim C19B-C18B
 with sigma of 0.01
3. Uiso/Uaniso restraints and constraints
Uanis(C21B) \\sim Ueq, Uanis(C17B) \\sim Ueq, Uanis(C18B) \\sim Ueq,
Uanis(C19B) \\sim Ueq: with sigma of 0.01 and sigma for terminal atoms of 0.02
Uanis(C20B) \\sim Ueq: with sigma of 0.005 and sigma for terminal atoms of 0.01
4. Others
 Sof(C17B)=Sof(H17C)=Sof(C18B)=Sof(C19B)=Sof(H19A)=Sof(H19B)=Sof(H19C)=
 Sof(C20B)=Sof(H20D)=Sof(H20E)=Sof(H20F)=Sof(C21B)=Sof(H21D)=Sof(H21E)=1-FVAR(1)
 Sof(C17)=Sof(H17A)=Sof(H17B)=Sof(C18)=Sof(H18)=Sof(C19)=Sof(C20)=Sof(H20A)=
 Sof(H20B)=Sof(H20C)=Sof(C21)=Sof(H21A)=Sof(H21B)=Sof(H21C)=FVAR(1)
5.a Secondary CH2 refined with riding coordinates:
 C17(H17A,H17B), C21B(H21D,H21E)
5.b Aromatic/amide H refined with riding coordinates:
 C4(H4A), C6(H6), C7(H7), C11(H11), C15(H15), C18(H18), C17B(H17C)
5.c Idealised Me refined as rotating group:
 C16(H16A,H16B,H16C), C20(H20A,H20B,H20C), C21(H21A,H21B,H21C), C22(H22A,H22B,
 H22C), C19B(H19A,H19B,H19C), C20B(H20D,H20E,H20F)
5.d Idealised tetrahedral OH refined as rotating group:
 O3(H3), O4(H4)
;
_shelx_shelxl_version_number 2016/4
_olex2_submission_special_instructions 'No special instructions were received'

loop_
_space_group_symop_operation_xyz
'x, y, z'
'-x+1/2, -y, z+1/2'
'x+1/2, -y+1/2, -z'
'-x, y+1/2, -z+1/2'
'-x, -y, -z'
'x-1/2, y, -z-1/2'
'-x-1/2, y-1/2, z'
'x, -y-1/2, z-1/2'

loop_
_atom_site_label
_atom_site_type_symbol
_atom_site_fract_x
_atom_site_fract_y
_atom_site_fract_z
_atom_site_U_iso_or_equiv
_atom_site_adp_type
_atom_site_occupancy
_atom_site_site_symmetry_order
_atom_site_calc_flag
_atom_site_refinement_flags_posn
_atom_site_refinement_flags_adp
_atom_site_refinement_flags_occupancy
_atom_site_disorder_assembly
_atom_site_disorder_group
O1 O 0.09498(19) 0.81727(9) 0.30241(3) 0.0232(3) Uani 1 1 d . . . . .
O2 O 0.1805(2) 0.54105(9) 0.27907(3) 0.0241(3) Uani 1 1 d . . . . .
O3 O 0.1841(2) 0.58542(9) 0.21119(3) 0.0249(3) Uani 1 1 d . . . . .
H3 H 0.197557 0.551072 0.229187 0.037 Uiso 1 1 calc GR . . . .
O4 O 0.0054(2) 0.89257(9) 0.18097(4) 0.0278(3) Uani 1 1 d . . . . .
H4 H -0.045065 0.940234 0.190140 0.042 Uiso 1 1 calc GR . . . .
O5 O 0.2232(2) 0.42746(9) 0.44313(4) 0.0285(3) Uani 1 1 d . . . . .
O6 O 0.4901(2) 0.41600(9) 0.39152(4) 0.0271(3) Uani 1 1 d . . . . .
C1 C 0.0969(2) 0.78897(13) 0.26757(5) 0.0206(4) Uani 1 1 d . . . . .
C2 C 0.1360(2) 0.69568(12) 0.25866(5) 0.0199(4) Uani 1 1 d . . . . .
C3 C 0.1426(3) 0.67356(12) 0.22178(5) 0.0209(4) Uani 1 1 d . . . . .
C4 C 0.1038(3) 0.74069(13) 0.19628(5) 0.0229(4) Uani 1 1 d . . . . .
H4A H 0.110012 0.725352 0.171658 0.027 Uiso 1 1 calc R . . . .
C5 C 0.0550(3) 0.83170(13) 0.20698(5) 0.0221(4) Uani 1 1 d . . . . .
C6 C 0.0558(3) 0.85714(12) 0.24273(5) 0.0223(4) Uani 1 1 d . . . . .
H6 H 0.028965 0.919530 0.249832 0.027 Uiso 1 1 calc R . . . .
C7 C 0.1249(3) 0.75299(13) 0.32817(5) 0.0230(4) Uani 1 1 d . . . . .
H7 H 0.126592 0.774456 0.352143 0.028 Uiso 1 1 calc R . . . .
C8 C 0.1525(2) 0.66123(12) 0.32272(5) 0.0207(4) Uani 1 1 d . . . . .
C9 C 0.1594(2) 0.62617(12) 0.28625(5) 0.0199(4) Uani 1 1 d . . . . .
C10 C 0.1734(3) 0.59856(12) 0.35404(5) 0.0213(4) Uani 1 1 d . . . . .
C11 C 0.0421(3) 0.60581(13) 0.38176(5) 0.0246(4) Uani 1 1 d . . . . .
H11 H -0.061164 0.649232 0.379961 0.030 Uiso 1 1 calc R . . . .
C12 C 0.0587(3) 0.55038(13) 0.41237(5) 0.0259(4) Uani 1 1 d D . . . .
C13 C 0.2093(3) 0.48658(12) 0.41404(5) 0.0230(4) Uani 1 1 d . . . . .
C14 C 0.3445(3) 0.47918(12) 0.38636(5) 0.0216(4) Uani 1 1 d . . . . .
C15 C 0.3264(3) 0.53503(12) 0.35608(5) 0.0220(4) Uani 1 1 d . . . . .
H15 H 0.416638 0.530002 0.337105 0.026 Uiso 1 1 calc R . . . .
C16 C 0.3498(3) 0.46110(16) 0.47024(5) 0.0340(5) Uani 1 1 d . . . . .
H16A H 0.480903 0.466299 0.460626 0.051 Uiso 1 1 calc GR . . . .
H16B H 0.349591 0.417453 0.490380 0.051 Uiso 1 1 calc GR . . . .
H16C H 0.305918 0.522651 0.478340 0.051 Uiso 1 1 calc GR . . . .
C17 C -0.0783(9) 0.5623(7) 0.44370(18) 0.0331(16) Uani 0.840(5) 1 d D . P A 1
H17A H -0.106769 0.499993 0.453943 0.040 Uiso 0.840(5) 1 calc R . P A 1
H17B H -0.013403 0.599781 0.462364 0.040 Uiso 0.840(5) 1 calc R . P A 1
C18 C -0.2653(4) 0.60897(16) 0.43388(6) 0.0269(6) Uani 0.840(5) 1 d . . P A 1
H18 H -0.354569 0.571526 0.421011 0.032 Uiso 0.840(5) 1 calc R . P A 1
C19 C -0.3217(6) 0.6954(3) 0.44081(10) 0.0313(8) Uani 0.840(5) 1 d . . P A 1
C20 C -0.2020(7) 0.7660(3) 0.46040(11) 0.0574(11) Uani 0.840(5) 1 d . . P A 1
H20A H -0.267884 0.783973 0.482478 0.086 Uiso 0.840(5) 1 calc GR . P A 1
H20B H -0.183856 0.821318 0.445369 0.086 Uiso 0.840(5) 1 calc GR . P A 1
H20C H -0.075940 0.738787 0.466155 0.086 Uiso 0.840(5) 1 calc GR . P A 1
C21 C -0.5156(6) 0.7303(2) 0.42847(9) 0.0447(8) Uani 0.840(5) 1 d . . P A 1
H21A H -0.581822 0.680700 0.415225 0.067 Uiso 0.840(5) 1 calc GR . P A 1
H21B H -0.497814 0.784718 0.412958 0.067 Uiso 0.840(5) 1 calc GR . P A 1
H21C H -0.593444 0.748118 0.449207 0.067 Uiso 0.840(5) 1 calc GR . P A 1
C22 C 0.6527(3) 0.42151(14) 0.36774(5) 0.0278(4) Uani 1 1 d . . . . .
H22A H 0.611179 0.406012 0.343468 0.042 Uiso 1 1 calc GR . . . .
H22B H 0.752258 0.377218 0.375423 0.042 Uiso 1 1 calc GR . . . .
H22C H 0.705422 0.485061 0.368132 0.042 Uiso 1 1 calc GR . . . .
C17B C -0.120(2) 0.6469(9) 0.4549(4) 0.032(3) Uani 0.160(5) 1 d . U P A 2
H17C H -0.020067 0.664856 0.470747 0.038 Uiso 0.160(5) 1 calc R . P A 2
C18B C -0.259(3) 0.7112(10) 0.4490(4) 0.019(3) Uani 0.160(5) 1 d D U P A 2
C19B C -0.439(3) 0.6947(14) 0.4271(5) 0.048(4) Uani 0.160(5) 1 d D U P A 2
H19A H -0.431978 0.632996 0.415838 0.071 Uiso 0.160(5) 1 calc GR . P A 2
H19B H -0.449008 0.742908 0.408591 0.071 Uiso 0.160(5) 1 calc GR . P A 2
H19C H -0.552666 0.697634 0.442591 0.071 Uiso 0.160(5) 1 calc GR . P A 2
C20B C -0.252(3) 0.8069(14) 0.4662(5) 0.046(4) Uani 0.160(5) 1 d D U P A 2
H20D H -0.139308 0.810489 0.482028 0.069 Uiso 0.160(5) 1 calc GR . P A 2
H20E H -0.369656 0.817153 0.480095 0.069 Uiso 0.160(5) 1 calc GR . P A 2
H20F H -0.241209 0.854905 0.447684 0.069 Uiso 0.160(5) 1 calc GR . P A 2
C21B C -0.105(4) 0.549(3) 0.4393(9) 0.025(7) Uani 0.160(5) 1 d D U P A 2
H21D H -0.227964 0.531892 0.427497 0.030 Uiso 0.160(5) 1 calc R . P A 2
H21E H -0.078467 0.503360 0.458402 0.030 Uiso 0.160(5) 1 calc R . P A 2

loop_
_atom_site_aniso_label
_atom_site_aniso_U_11
_atom_site_aniso_U_22
_atom_site_aniso_U_33
_atom_site_aniso_U_23
_atom_site_aniso_U_13
_atom_site_aniso_U_12
O1 0.0250(7) 0.0221(6) 0.0225(7) -0.0018(5) -0.0002(5) 0.0006(5)
O2 0.0259(7) 0.0218(6) 0.0246(7) -0.0012(5) -0.0004(5) 0.0013(5)
O3 0.0279(7) 0.0234(6) 0.0234(7) -0.0023(5) -0.0005(5) 0.0024(5)
O4 0.0297(7) 0.0274(6) 0.0262(7) 0.0063(5) 0.0008(6) 0.0034(6)
O5 0.0312(7) 0.0300(7) 0.0241(7) 0.0057(5) -0.0009(6) -0.0029(6)
O6 0.0265(7) 0.0282(7) 0.0265(7) 0.0012(5) 0.0011(6) 0.0057(6)
C1 0.0138(8) 0.0250(9) 0.0230(9) -0.0002(7) 0.0007(7) -0.0024(7)
C2 0.0131(7) 0.0234(9) 0.0233(9) -0.0002(6) -0.0010(6) -0.0016(6)
C3 0.0125(8) 0.0238(9) 0.0264(9) -0.0011(7) 0.0007(7) -0.0018(7)
C4 0.0182(9) 0.0284(9) 0.0220(9) 0.0008(7) 0.0012(7) -0.0024(7)
C5 0.0131(8) 0.0269(9) 0.0262(9) 0.0060(7) -0.0001(7) -0.0026(7)
C6 0.0160(8) 0.0220(8) 0.0290(10) 0.0008(7) 0.0006(7) -0.0018(7)
C7 0.0202(9) 0.0281(9) 0.0205(8) -0.0001(7) -0.0003(7) -0.0003(7)
C8 0.0125(8) 0.0253(9) 0.0242(9) -0.0002(7) -0.0001(6) -0.0024(7)
C9 0.0125(8) 0.0234(9) 0.0238(9) 0.0002(7) -0.0001(7) -0.0022(7)
C10 0.0185(8) 0.0234(8) 0.0219(9) -0.0015(7) -0.0011(7) -0.0030(7)
C11 0.0195(9) 0.0285(9) 0.0260(9) 0.0006(7) 0.0017(7) 0.0018(7)
C12 0.0223(9) 0.0309(9) 0.0246(9) 0.0005(7) 0.0027(7) -0.0026(8)
C13 0.0244(9) 0.0237(8) 0.0210(9) 0.0010(7) -0.0011(7) -0.0041(7)
C14 0.0198(9) 0.0208(8) 0.0242(9) -0.0023(7) -0.0021(7) -0.0012(7)
C15 0.0213(9) 0.0245(8) 0.0204(8) -0.0015(7) 0.0009(7) -0.0019(7)
C16 0.0353(11) 0.0419(11) 0.0247(10) 0.0035(8) -0.0029(9) -0.0004(10)
C17 0.028(2) 0.045(3) 0.027(2) 0.0037(19) 0.005(2) 0.004(2)
C18 0.0241(12) 0.0315(12) 0.0251(11) -0.0013(9) 0.0052(9) -0.0037(9)
C19 0.034(2) 0.0299(16) 0.0298(18) -0.0018(13) 0.0039(15) -0.0077(16)
C20 0.077(3) 0.041(2) 0.054(2) -0.0071(18) -0.006(2) -0.015(2)
C21 0.042(2) 0.0388(17) 0.0530(19) 0.0002(14) 0.0092(15) 0.0125(15)
C22 0.0250(10) 0.0311(10) 0.0271(10) -0.0040(8) 0.0003(8) 0.0037(8)
C17B 0.032(6) 0.035(6) 0.029(6) -0.002(5) 0.001(5) -0.008(5)
C18B 0.021(7) 0.017(7) 0.019(6) -0.008(5) 0.004(5) -0.011(5)
C19B 0.031(9) 0.040(9) 0.072(11) 0.001(8) -0.003(9) 0.001(8)
C20B 0.045(8) 0.045(8) 0.049(8) -0.009(7) 0.008(6) -0.008(7)
C21B 0.028(9) 0.034(10) 0.013(8) 0.002(6) 0.001(7) -0.006(7)

loop_
_atom_type_symbol
_atom_type_description
_atom_type_scat_dispersion_real
_atom_type_scat_dispersion_imag
_atom_type_scat_source
C C 0.0181 0.0091 'International Tables Vol C Tables 4.2.6.8 and 6.1.1.4'
H H 0.0000 0.0000 'International Tables Vol C Tables 4.2.6.8 and 6.1.1.4'
O O 0.0492 0.0322 'International Tables Vol C Tables 4.2.6.8 and 6.1.1.4'

loop_
_exptl_crystal_face_index_h
_exptl_crystal_face_index_k
_exptl_crystal_face_index_l
_exptl_crystal_face_perp_dist
_exptl_oxdiff_crystal_face_indexfrac_h
_exptl_oxdiff_crystal_face_indexfrac_k
_exptl_oxdiff_crystal_face_indexfrac_l
_exptl_oxdiff_crystal_face_x
_exptl_oxdiff_crystal_face_y
_exptl_oxdiff_crystal_face_z
0 -9 -4 0.0244 0.0040 -9.0003 -3.9956 0.1962 0.8909 -0.3660
0 9 4 0.0290 -0.0040 9.0003 3.9956 -0.1962 -0.8909 0.3660
0 1 24 0.0197 0.0032 0.9989 24.0081 -0.9867 -0.0420 0.0964
0 -1 -24 0.0161 -0.0032 -0.9989 -24.0081 0.9867 0.0420 -0.0964
-4 1 0 0.1508 -3.9986 0.9995 -0.0016 0.0641 0.2231 0.8649
4 -1 -1 0.2711 3.9985 -0.9995 -0.9988 -0.0232 -0.2256 -0.8673

loop_
_geom_angle_atom_site_label_1
_geom_angle_atom_site_label_2
_geom_angle_atom_site_label_3
_geom_angle
C7 O1 C1 118.71(14)
C18a C17a C12 113.5(5)
C17Bb C21Bb C12 107(2)
C13 O5 C16 113.46(15)
C19a C18a C17 128.5(4)
C14 O6 C22 116.97(15)
O1 C1 C2 120.74(16)
O1 C1 C6 115.72(16)
C18a C19a C20 124.3(4)
C20a C19a C21 114.9(3)
C18a C19a C21 120.9(4)
C6 C1 C2 123.54(17)
C1 C2 C3 116.78(16)
C17Bb C18Bb C19B 124.8(15)
C17Bb C18Bb C20B 121.4(17)
C1 C2 C9 120.43(16)
C19Bb C18Bb C20B 113.7(16)
C3 C2 C9 122.74(16)
C18Bb C17Bb C21B 128(2)
O3 C3 C2 120.04(16)
O3 C3 C4 119.10(17)
C4 C3 C2 120.85(17)
C3 C4 C5 119.60(17)
O4 C5 C4 116.91(17)
O4 C5 C6 121.90(17)
C6 C5 C4 121.19(17)
C1 C6 C5 117.88(17)
C8 C7 O1 125.39(17)
C7 C8 C9 118.97(17)
C7 C8 C10 118.93(17)
C9 C8 C10 122.10(16)
O2 C9 C2 121.83(16)
O2 C9 C8 122.59(17)
C2 C9 C8 115.56(16)
C11 C10 C8 118.98(16)
C11 C10 C15 120.36(17)
C15 C10 C8 120.63(17)
C10 C11 C12 121.28(18)
C11 C12 C17 121.3(4)
C11 C12 C21B 119.3(19)
C13 C12 C11 118.09(17)
C13 C12 C17 120.6(4)
C13 C12 C21B 122(2)
O5 C13 C12 119.31(17)
O5 C13 C14 119.42(17)
C12 C13 C14 121.25(17)
O6 C14 C13 115.97(16)
O6 C14 C15 124.05(17)
C15 C14 C13 119.98(17)
C14 C15 C10 119.02(17)

loop_
_geom_bond_atom_site_label_1
_geom_bond_atom_site_label_2
_geom_bond_distance
O1 C1 1.368(2)
O1 C7 1.350(2)
C17a C18 1.503(8)
C18a C19 1.323(5)
C19a C20 1.499(5)
C19a C21 1.506(5)
C17Bb C18B 1.35(2)
C18Bb C19B 1.510(16)
C18Bb C20B 1.515(16)
C17Bb C21B 1.52(5)
O2 C9 1.256(2)
O3 C3 1.353(2)
O4 C5 1.352(2)
O5 C13 1.384(2)
O5 C16 1.427(2)
O6 C14 1.369(2)
O6 C22 1.439(2)
C1 C2 1.402(3)
C1 C6 1.378(3)
C2 C3 1.420(3)
C2 C9 1.444(2)
C3 C4 1.382(3)
C4 C5 1.404(3)
C5 C6 1.389(3)
C7 C8 1.342(3)
C8 C9 1.457(2)
C8 C10 1.485(2)
C10 C11 1.385(3)
C10 C15 1.398(3)
C11 C12 1.400(3)
C12 C13 1.388(3)
C12 C17 1.520(4)
C12 C21B 1.521(9)
C13 C14 1.402(3)
C14 C15 1.394(3)
